data_7157949
loop_
_publ_author_name
'Wu, Qiuyue'
'Dong, Ziyang'
'Xu, Jiaxi'
'Yang, Zhanhui'

_publ_section_title
;
 Sulfur-controlled and rhodium-catalyzed formal (3 + 3) transannulation of
 thioacyl carbenes with alk-2-enals and mechanistic insights.
;
_journal_issue 14
_journal_name_full 'Organic &amp; biomolecular chemistry'
_journal_page_first 3173
_journal_page_last 3180
_journal_paper_doi 10.1039/d1ob00116g
_journal_volume 19
_journal_year 2021
_chemical_formula_moiety 'C16 H18 O3 S'
_chemical_formula_sum 'C16 H18 O3 S'
_chemical_formula_weight 290.36
_space_group_crystal_system monoclinic
_space_group_IT_number 9
_space_group_name_Hall 'C -2yc'
_space_group_name_H-M_alt 'C 1 c 1'
_atom_sites_solution_hydrogens geom
_audit_creation_date 2017-11-06
_audit_creation_method
;
  Olex2 1.1
  (compiled 2011.02.15 svn.r1672, GUI svn.r3494)
;
_audit_update_record
;
2019-05-30 deposited with the CCDC.	2021-03-15 downloaded from the CCDC.
;
_cell_angle_alpha 90
_cell_angle_beta 136.68(3)
_cell_angle_gamma 90
_cell_formula_units_Z 4
_cell_length_a 17.860(3)
_cell_length_b 8.4885(4)
_cell_length_c 14.325(2)
_cell_measurement_reflns_used 1990
_cell_measurement_temperature 105.6
_cell_measurement_theta_max 70.9331
_cell_measurement_theta_min 4.4953
_cell_volume 1490.0(9)
_computing_cell_refinement
;
CrysAlisPro, Agilent Technologies,
Version 1.171.35.11 (release 16-05-2011 CrysAlis171 .NET)
(compiled May 16 2011,17:55:39)
;
_computing_data_collection
;
CrysAlisPro, Agilent Technologies,
Version 1.171.35.11 (release 16-05-2011 CrysAlis171 .NET)
(compiled May 16 2011,17:55:39)
;
_computing_data_reduction
;
CrysAlisPro, Agilent Technologies,
Version 1.171.35.11 (release 16-05-2011 CrysAlis171 .NET)
(compiled May 16 2011,17:55:39)
;
_computing_molecular_graphics
;
O. V. Dolomanov, L. J. Bourhis, R. J. Gildea, J. A. K. Howard and H. Puschmann,
OLEX2: a complete structure solution, refinement and analysis program.
J. Appl. Cryst. (2009). 42, 339-341.
;
_computing_publication_material
;
O. V. Dolomanov, L. J. Bourhis, R. J. Gildea, J. A. K. Howard and H. Puschmann,
OLEX2: a complete structure solution, refinement and analysis program.
J. Appl. Cryst. (2009). 42, 339-341.
;
_computing_structure_refinement 'SHELXL-2014/7 (Sheldrick, 2014)'
_computing_structure_solution 'A short history of SHELX (Sheldrick, 2007)/Bruker'
_diffrn_ambient_temperature 105.6
_diffrn_detector_area_resol_mean 16.0971
_diffrn_measured_fraction_theta_full 0.979
_diffrn_measured_fraction_theta_max 0.956
_diffrn_measurement_details
;
#__ type_ start__ end____ width___ exp.time_
  1 omega  -49.00  -19.00   1.0000    1.5000
omega____ theta____ kappa____ phi______ frames
    -       -8.5000  111.0000 -180.0000 30

#__ type_ start__ end____ width___ exp.time_
  2 omega  -46.00  -21.00   1.0000    1.5000
omega____ theta____ kappa____ phi______ frames
    -       -8.5000  159.0000  -70.0000 25

#__ type_ start__ end____ width___ exp.time_
  3 omega  -12.00   13.00   1.0000    1.5000
omega____ theta____ kappa____ phi______ frames
    -       -8.5000  111.0000 -180.0000 25

#__ type_ start__ end____ width___ exp.time_
  4 omega   10.00   37.00   1.0000    1.5000
omega____ theta____ kappa____ phi______ frames
    -       36.7919   77.0000 -120.0000 27

#__ type_ start__ end____ width___ exp.time_
  5 omega   72.00  104.00   1.0000    1.5000
omega____ theta____ kappa____ phi______ frames
    -       36.7919   77.0000 -120.0000 32

#__ type_ start__ end____ width___ exp.time_
  6 omega   28.00   54.00   1.0000    1.5000
omega____ theta____ kappa____ phi______ frames
    -       36.7919  -37.0000   90.0000 26

#__ type_ start__ end____ width___ exp.time_
  7 omega   10.00  102.00   1.0000    1.5000
omega____ theta____ kappa____ phi______ frames
    -       36.7919   77.0000  150.0000 92

#__ type_ start__ end____ width___ exp.time_
  8 omega  -28.00    0.00   1.0000    1.5000
omega____ theta____ kappa____ phi______ frames
    -       36.7919  -37.0000   90.0000 28

#__ type_ start__ end____ width___ exp.time_
  9 omega  -25.00   34.00   1.0000    1.5000
omega____ theta____ kappa____ phi______ frames
    -       36.7919  -77.0000   30.0000 59

#__ type_ start__ end____ width___ exp.time_
 10 omega   41.00   89.00   1.0000    1.5000
omega____ theta____ kappa____ phi______ frames
    -      108.0000  -45.0000    0.0000 48

#__ type_ start__ end____ width___ exp.time_
 11 omega   82.00  176.00   1.0000    1.5000
omega____ theta____ kappa____ phi______ frames
    -      108.0000   77.0000  -30.0000 94

#__ type_ start__ end____ width___ exp.time_
 12 omega   92.00  176.00   1.0000    1.5000
omega____ theta____ kappa____ phi______ frames
    -      108.0000   45.0000   30.0000 84

#__ type_ start__ end____ width___ exp.time_
 13 omega  128.00  165.00   1.0000    1.5000
omega____ theta____ kappa____ phi______ frames
    -      108.0000  159.0000  102.0000 37

#__ type_ start__ end____ width___ exp.time_
 14 omega   44.00   92.00   1.0000    1.5000
omega____ theta____ kappa____ phi______ frames
    -      108.0000  -45.0000 -150.0000 48

#__ type_ start__ end____ width___ exp.time_
 15 omega   65.00  114.00   1.0000    1.5000
omega____ theta____ kappa____ phi______ frames
    -      108.0000 -118.0000 -136.0000 49

#__ type_ start__ end____ width___ exp.time_
 16 omega   43.00  135.00   1.0000    1.5000
omega____ theta____ kappa____ phi______ frames
    -      108.0000  -77.0000 -150.0000 92

#__ type_ start__ end____ width___ exp.time_
 17 omega   73.00  105.00   1.0000    1.5000
omega____ theta____ kappa____ phi______ frames
    -      108.0000  -15.0000  -30.0000 32
;
_diffrn_measurement_device_type 'Xcalibur, Eos, Gemini'
_diffrn_measurement_method '\w scans'
_diffrn_orient_matrix_UB_11 -0.0647716000
_diffrn_orient_matrix_UB_12 0.0117602000
_diffrn_orient_matrix_UB_13 -0.1507210000
_diffrn_orient_matrix_UB_21 -0.0108636000
_diffrn_orient_matrix_UB_22 0.1793633000
_diffrn_orient_matrix_UB_23 0.0036243000
_diffrn_orient_matrix_UB_31 0.1072302000
_diffrn_orient_matrix_UB_32 0.0248605000
_diffrn_orient_matrix_UB_33 0.0431681000
_diffrn_radiation_monochromator graphite
_diffrn_radiation_type 'Cu K\a'
_diffrn_radiation_wavelength 1.5418
_diffrn_reflns_av_R_equivalents 0.0190
_diffrn_reflns_av_unetI/netI 0.0252
_diffrn_reflns_Laue_measured_fraction_full 0.979
_diffrn_reflns_Laue_measured_fraction_max 0.956
_diffrn_reflns_limit_h_max 21
_diffrn_reflns_limit_h_min -19
_diffrn_reflns_limit_k_max 10
_diffrn_reflns_limit_k_min -9
_diffrn_reflns_limit_l_max 17
_diffrn_reflns_limit_l_min -16
_diffrn_reflns_number 2624
_diffrn_reflns_point_group_measured_fraction_full 0.566
_diffrn_reflns_point_group_measured_fraction_max 0.550
_diffrn_reflns_theta_full 67.684
_diffrn_reflns_theta_max 71.071
_diffrn_reflns_theta_min 6.069
_diffrn_source 'Enhance (Cu) X-ray Source'
_exptl_absorpt_coefficient_mu 1.968
_exptl_absorpt_correction_T_max 1.00000
_exptl_absorpt_correction_T_min 0.84104
_exptl_absorpt_correction_type multi-scan
_exptl_absorpt_process_details
;
CrysAlisPro, Agilent Technologies,
Version 1.171.35.11 (release 16-05-2011 CrysAlis171 .NET)
(compiled May 16 2011,17:55:39)
Empirical absorption correction using spherical harmonics,
 implemented in SCALE3 ABSPACK scaling algorithm.
;
_exptl_crystal_colour colorless
_exptl_crystal_density_diffrn 1.294
_exptl_crystal_description block
_exptl_crystal_F_000 616
_exptl_crystal_size_max 0.150
_exptl_crystal_size_mid 0.140
_exptl_crystal_size_min 0.130
_refine_diff_density_max 0.227
_refine_diff_density_min -0.254
_refine_diff_density_rms 0.053
_refine_ls_abs_structure_details
;
 Classical Flack method preferred over Parsons because s.u. lower.
;
_refine_ls_abs_structure_Flack 0.031(18)
_refine_ls_extinction_method none
_refine_ls_goodness_of_fit_ref 1.082
_refine_ls_hydrogen_treatment constr
_refine_ls_matrix_type full
_refine_ls_number_parameters 184
_refine_ls_number_reflns 1579
_refine_ls_number_restraints 2
_refine_ls_restrained_S_all 1.081
_refine_ls_R_factor_all 0.0289
_refine_ls_R_factor_gt 0.0287
_refine_ls_shift/su_max 0.000
_refine_ls_shift/su_mean 0.000
_refine_ls_structure_factor_coef Fsqd
_refine_ls_weighting_details 'w=1/[\s^2^(Fo^2^)+(0.0566P)^2^] where P=(Fo^2^+2Fc^2^)/3'
_refine_ls_weighting_scheme calc
_refine_ls_wR_factor_gt 0.0753
_refine_ls_wR_factor_ref 0.0755
_reflns_Friedel_coverage 0.148
_reflns_Friedel_fraction_full 0.152
_reflns_Friedel_fraction_max 0.142
_reflns_number_gt 1569
_reflns_number_total 1579
_reflns_threshold_expression 'I > 2\s(I)'
_cod_data_source_file d1ob00116g2.cif
_cod_data_source_block exp_5184
_cod_depositor_comments 'Adding full bibliography for 7157949.cif.'
_cod_original_cell_volume 1489.9(7)
_cod_database_code 7157949
_reflns_odcompleteness_completeness 97.68
_reflns_odcompleteness_iscentric 1
_reflns_odcompleteness_theta 66.97
_shelx_estimated_absorpt_t_max 0.784
_shelx_estimated_absorpt_t_min 0.757
_shelx_shelxl_version_number 2014/7
_shelx_space_group_comment
;
The symmetry employed for this shelxl refinement is uniquely defined
by the following loop, which should always be used as a source of
symmetry information in preference to the above space-group names.
They are only intended as comments.
;

loop_
_space_group_symop_operation_xyz
'x, y, z'
'x, -y, z+1/2'
'x+1/2, y+1/2, z'
'x+1/2, -y+1/2, z+1/2'

loop_
_atom_site_label
_atom_site_type_symbol
_atom_site_fract_x
_atom_site_fract_y
_atom_site_fract_z
_atom_site_U_iso_or_equiv
_atom_site_adp_type
_atom_site_occupancy
_atom_site_site_symmetry_order
_atom_site_calc_flag
_atom_site_refinement_flags_posn
_atom_site_refinement_flags_adp
_atom_site_refinement_flags_occupancy
_atom_site_disorder_assembly
_atom_site_disorder_group
S1 S 0.32990(4) 0.43269(6) 0.09886(5) 0.01501(15) Uani 1 1 d . . . . .
O3 O 0.18298(15) -0.0664(2) -0.07265(19) 0.0183(4) Uani 1 1 d . . . . .
O1 O 0.42142(18) -0.0471(2) 0.2684(2) 0.0259(5) Uani 1 1 d . . . . .
O2 O 0.33850(16) -0.1206(2) -0.0092(2) 0.0232(4) Uani 1 1 d . . . . .
C2 C 0.3271(2) 0.1116(3) 0.0759(2) 0.0135(5) Uani 1 1 d . . . . .
C9 C 0.1912(2) 0.2180(3) -0.3272(3) 0.0200(5) Uani 1 1 d . . . . .
H9 H 0.2104 0.1673 -0.3651 0.024 Uiso 1 1 calc R U . . .
C3 C 0.4015(2) 0.0862(3) 0.2222(3) 0.0166(5) Uani 1 1 d . . . . .
C11 C 0.0718(2) 0.3903(3) -0.3508(3) 0.0185(5) Uani 1 1 d . . . . .
H11 H 0.0102 0.4542 -0.4048 0.022 Uiso 1 1 calc R U . . .
C1 C 0.2853(2) -0.0381(3) -0.0067(3) 0.0147(5) Uani 1 1 d . . . . .
C16 C 0.0740(2) -0.1534(3) -0.3040(3) 0.0225(6) Uani 1 1 d . . . . .
H16A H 0.0336 -0.2406 -0.3657 0.034 Uiso 1 1 calc R U . . .
H16B H 0.1278 -0.1200 -0.2997 0.034 Uiso 1 1 calc R U . . .
H16C H 0.0250 -0.0678 -0.3356 0.034 Uiso 1 1 calc R U . . .
C14 C 0.4402(2) 0.5100(3) 0.3544(3) 0.0224(5) Uani 1 1 d . . . . .
H14A H 0.5033 0.5311 0.3737 0.034 Uiso 1 1 calc R U . . .
H14B H 0.4629 0.4871 0.4376 0.034 Uiso 1 1 calc R U . . .
H14C H 0.3934 0.6006 0.3120 0.034 Uiso 1 1 calc R U . . .
C6 C 0.29596(19) 0.2544(3) 0.0154(2) 0.0135(5) Uani 1 1 d . . . . .
C7 C 0.22818(19) 0.2758(3) -0.1318(2) 0.0138(5) Uani 1 1 d . . . . .
C4 C 0.4553(2) 0.2284(3) 0.3148(2) 0.0175(5) Uani 1 1 d . . . . .
H4A H 0.5159 0.2610 0.3306 0.021 Uiso 1 1 calc R U . . .
H4B H 0.4848 0.1985 0.4018 0.021 Uiso 1 1 calc R U . . .
C15 C 0.1296(2) -0.2030(3) -0.1648(3) 0.0227(6) Uani 1 1 d . . . . .
H15A H 0.0763 -0.2472 -0.1705 0.027 Uiso 1 1 calc R U . . .
H15B H 0.1835 -0.2834 -0.1295 0.027 Uiso 1 1 calc R U . . .
C13 C 0.2809(2) 0.3245(3) 0.2313(3) 0.0211(5) Uani 1 1 d . . . . .
H13A H 0.2345 0.4147 0.1967 0.032 Uiso 1 1 calc R U . . .
H13B H 0.3065 0.2904 0.3146 0.032 Uiso 1 1 calc R U . . .
H13C H 0.2405 0.2408 0.1656 0.032 Uiso 1 1 calc R U . . .
C8 C 0.2555(2) 0.1988(3) -0.1900(3) 0.0162(5) Uani 1 1 d . . . . .
H8 H 0.3169 0.1346 -0.1367 0.019 Uiso 1 1 calc R U . . .
C12 C 0.1361(2) 0.3739(3) -0.2139(3) 0.0150(5) Uani 1 1 d . . . . .
H12 H 0.1182 0.4282 -0.1759 0.018 Uiso 1 1 calc R U . . .
C5 C 0.3783(2) 0.3683(3) 0.2582(2) 0.0146(5) Uani 1 1 d . . . . .
C10 C 0.0988(2) 0.3120(3) -0.4084(3) 0.0208(6) Uani 1 1 d . . . . .
H10 H 0.0551 0.3226 -0.5007 0.025 Uiso 1 1 calc R U . . .

loop_
_atom_site_aniso_label
_atom_site_aniso_U_11
_atom_site_aniso_U_22
_atom_site_aniso_U_33
_atom_site_aniso_U_23
_atom_site_aniso_U_13
_atom_site_aniso_U_12
S1 0.0194(3) 0.0123(2) 0.0152(3) -0.0018(2) 0.0132(3) -0.0025(2)
O3 0.0195(9) 0.0167(9) 0.0207(10) -0.0051(7) 0.0152(9) -0.0044(7)
O1 0.0304(11) 0.0199(9) 0.0167(10) 0.0051(8) 0.0137(10) 0.0048(9)
O2 0.0214(9) 0.0200(9) 0.0253(10) -0.0027(8) 0.0161(9) 0.0034(8)
C2 0.0121(11) 0.0150(10) 0.0126(13) -0.0003(10) 0.0087(11) 0.0012(10)
C9 0.0262(13) 0.0186(12) 0.0199(13) -0.0047(10) 0.0183(12) -0.0045(11)
C3 0.0149(12) 0.0195(12) 0.0150(13) 0.0023(10) 0.0107(12) 0.0045(10)
C11 0.0147(12) 0.0139(11) 0.0183(13) 0.0016(10) 0.0093(11) -0.0022(9)
C1 0.0180(12) 0.0136(10) 0.0109(12) 0.0034(10) 0.0100(11) 0.0032(11)
C16 0.0185(12) 0.0247(13) 0.0209(13) -0.0065(11) 0.0132(11) -0.0020(11)
C14 0.0238(13) 0.0233(13) 0.0179(13) -0.0056(12) 0.0144(11) -0.0007(11)
C6 0.0137(11) 0.0145(10) 0.0175(13) -0.0036(9) 0.0130(11) -0.0019(9)
C7 0.0142(11) 0.0122(11) 0.0152(12) 0.0001(9) 0.0108(11) -0.0027(9)
C4 0.0147(12) 0.0208(12) 0.0094(11) -0.0019(10) 0.0063(10) 0.0007(10)
C15 0.0267(13) 0.0166(12) 0.0247(14) -0.0105(11) 0.0186(12) -0.0113(11)
C13 0.0225(13) 0.0253(13) 0.0232(13) 0.0029(11) 0.0191(12) 0.0029(11)
C8 0.0165(11) 0.0154(11) 0.0172(12) 0.0007(10) 0.0123(11) -0.0002(9)
C12 0.0141(11) 0.0126(11) 0.0197(12) -0.0021(10) 0.0128(10) -0.0028(9)
C5 0.0160(11) 0.0198(12) 0.0088(11) -0.0011(10) 0.0093(10) 0.0003(10)
C10 0.0216(13) 0.0194(12) 0.0135(12) -0.0020(11) 0.0102(11) -0.0065(11)

loop_
_atom_type_symbol
_atom_type_description
_atom_type_scat_dispersion_real
_atom_type_scat_dispersion_imag
_atom_type_scat_source
C C 0.0181 0.0091 'International Tables Vol C Tables 4.2.6.8 and 6.1.1.4'
H H 0.0000 0.0000 'International Tables Vol C Tables 4.2.6.8 and 6.1.1.4'
O O 0.0492 0.0322 'International Tables Vol C Tables 4.2.6.8 and 6.1.1.4'
S S 0.3331 0.5567 'International Tables Vol C Tables 4.2.6.8 and 6.1.1.4'

loop_
_geom_angle_atom_site_label_1
_geom_angle_atom_site_label_2
_geom_angle_atom_site_label_3
_geom_angle
_geom_angle_site_symmetry_1
_geom_angle_site_symmetry_3
_geom_angle_publ_flag
C6 S1 C5 102.04(11) . . ?
C1 O3 C15 115.9(2) . . ?
C3 C2 C1 114.4(2) . . ?
C6 C2 C3 124.8(2) . . ?
C6 C2 C1 120.9(2) . . ?
C8 C9 H9 119.7 . . ?
C10 C9 H9 119.7 . . ?
C10 C9 C8 120.6(2) . . ?
O1 C3 C2 120.8(2) . . ?
O1 C3 C4 121.0(2) . . ?
C2 C3 C4 118.2(2) . . ?
C12 C11 H11 119.8 . . ?
C12 C11 C10 120.3(2) . . ?
C10 C11 H11 119.8 . . ?
O3 C1 C2 110.4(2) . . ?
O2 C1 O3 125.4(2) . . ?
O2 C1 C2 124.2(2) . . ?
H16A C16 H16B 109.5 . . ?
H16A C16 H16C 109.5 . . ?
H16B C16 H16C 109.5 . . ?
C15 C16 H16A 109.5 . . ?
C15 C16 H16B 109.5 . . ?
C15 C16 H16C 109.5 . . ?
H14A C14 H14B 109.5 . . ?
H14A C14 H14C 109.5 . . ?
H14B C14 H14C 109.5 . . ?
C5 C14 H14A 109.5 . . ?
C5 C14 H14B 109.5 . . ?
C5 C14 H14C 109.5 . . ?
C2 C6 S1 124.28(19) . . ?
C2 C6 C7 123.2(2) . . ?
C7 C6 S1 112.55(17) . . ?
C8 C7 C6 120.6(2) . . ?
C8 C7 C12 118.9(2) . . ?
C12 C7 C6 120.5(2) . . ?
C3 C4 H4A 108.8 . . ?
C3 C4 H4B 108.8 . . ?
C3 C4 C5 113.7(2) . . ?
H4A C4 H4B 107.7 . . ?
C5 C4 H4A 108.8 . . ?
C5 C4 H4B 108.8 . . ?
O3 C15 C16 110.0(2) . . ?
O3 C15 H15A 109.7 . . ?
O3 C15 H15B 109.7 . . ?
C16 C15 H15A 109.7 . . ?
C16 C15 H15B 109.7 . . ?
H15A C15 H15B 108.2 . . ?
H13A C13 H13B 109.5 . . ?
H13A C13 H13C 109.5 . . ?
H13B C13 H13C 109.5 . . ?
C5 C13 H13A 109.5 . . ?
C5 C13 H13B 109.5 . . ?
C5 C13 H13C 109.5 . . ?
C9 C8 C7 120.2(2) . . ?
C9 C8 H8 119.9 . . ?
C7 C8 H8 119.9 . . ?
C11 C12 C7 120.5(2) . . ?
C11 C12 H12 119.8 . . ?
C7 C12 H12 119.8 . . ?
C14 C5 S1 105.21(17) . . ?
C4 C5 S1 108.52(17) . . ?
C4 C5 C14 110.5(2) . . ?
C4 C5 C13 111.4(2) . . ?
C13 C5 S1 109.75(17) . . ?
C13 C5 C14 111.2(2) . . ?
C9 C10 C11 119.6(2) . . ?
C9 C10 H10 120.2 . . ?
C11 C10 H10 120.2 . . ?

loop_
_geom_bond_atom_site_label_1
_geom_bond_atom_site_label_2
_geom_bond_distance
_geom_bond_site_symmetry_2
_geom_bond_publ_flag
S1 C6 1.742(2) . ?
S1 C5 1.840(2) . ?
O3 C1 1.333(3) . ?
O3 C15 1.472(3) . ?
O1 C3 1.226(3) . ?
O2 C1 1.202(3) . ?
C2 C3 1.468(3) . ?
C2 C1 1.512(3) . ?
C2 C6 1.352(3) . ?
C9 H9 0.9300 . ?
C9 C8 1.387(4) . ?
C9 C10 1.386(4) . ?
C3 C4 1.511(3) . ?
C11 H11 0.9300 . ?
C11 C12 1.381(4) . ?
C11 C10 1.390(4) . ?
C16 H16A 0.9600 . ?
C16 H16B 0.9600 . ?
C16 H16C 0.9600 . ?
C16 C15 1.503(4) . ?
C14 H14A 0.9600 . ?
C14 H14B 0.9600 . ?
C14 H14C 0.9600 . ?
C14 C5 1.533(3) . ?
C6 C7 1.493(3) . ?
C7 C8 1.397(4) . ?
C7 C12 1.402(3) . ?
C4 H4A 0.9700 . ?
C4 H4B 0.9700 . ?
C4 C5 1.529(3) . ?
C15 H15A 0.9700 . ?
C15 H15B 0.9700 . ?
C13 H13A 0.9600 . ?
C13 H13B 0.9600 . ?
C13 H13C 0.9600 . ?
C13 C5 1.529(3) . ?
C8 H8 0.9300 . ?
C12 H12 0.9300 . ?
C10 H10 0.9300 . ?

loop_
_geom_torsion_atom_site_label_1
_geom_torsion_atom_site_label_2
_geom_torsion_atom_site_label_3
_geom_torsion_atom_site_label_4
_geom_torsion
_geom_torsion_site_symmetry_1
_geom_torsion_site_symmetry_2
_geom_torsion_site_symmetry_3
_geom_torsion_site_symmetry_4
_geom_torsion_publ_flag
S1 C6 C7 C8 131.1(2) . . . . ?
S1 C6 C7 C12 -48.7(3) . . . . ?
O1 C3 C4 C5 -139.0(3) . . . . ?
C2 C3 C4 C5 42.9(3) . . . . ?
C2 C6 C7 C8 -48.8(3) . . . . ?
C2 C6 C7 C12 131.4(2) . . . . ?
C3 C2 C1 O3 102.9(2) . . . . ?
C3 C2 C1 O2 -75.5(3) . . . . ?
C3 C2 C6 S1 -5.5(3) . . . . ?
C3 C2 C6 C7 174.3(2) . . . . ?
C3 C4 C5 S1 -62.3(3) . . . . ?
C3 C4 C5 C14 -177.2(2) . . . . ?
C3 C4 C5 C13 58.6(3) . . . . ?
C1 O3 C15 C16 -88.8(3) . . . . ?
C1 C2 C3 O1 -3.5(4) . . . . ?
C1 C2 C3 C4 174.7(2) . . . . ?
C1 C2 C6 S1 174.14(19) . . . . ?
C1 C2 C6 C7 -6.0(3) . . . . ?
C6 S1 C5 C14 163.99(17) . . . . ?
C6 S1 C5 C4 45.68(19) . . . . ?
C6 S1 C5 C13 -76.25(19) . . . . ?
C6 C2 C3 O1 176.2(2) . . . . ?
C6 C2 C3 C4 -5.6(4) . . . . ?
C6 C2 C1 O3 -76.8(3) . . . . ?
C6 C2 C1 O2 104.8(3) . . . . ?
C6 C7 C8 C9 179.2(2) . . . . ?
C6 C7 C12 C11 -178.3(2) . . . . ?
C15 O3 C1 O2 -5.7(4) . . . . ?
C15 O3 C1 C2 175.81(19) . . . . ?
C8 C9 C10 C11 1.4(4) . . . . ?
C8 C7 C12 C11 1.9(3) . . . . ?
C12 C11 C10 C9 -0.5(4) . . . . ?
C12 C7 C8 C9 -0.9(4) . . . . ?
C5 S1 C6 C2 -14.6(2) . . . . ?
C5 S1 C6 C7 165.47(16) . . . . ?
C10 C9 C8 C7 -0.7(4) . . . . ?
C10 C11 C12 C7 -1.2(4) . . . . ?
